data_4331989
loop_
_publ_author_name
'L\'opez-Torres, Elena'
'Mendiola, M. Antonia'
'Pastor, C\'esar J.'

_publ_section_title
;
 Crystal Structures of Triazine-3-thione Derivatives by Reaction with
 Copper and Cobalt Salts
;
_journal_issue 7
_journal_name_full 'Inorganic Chemistry'
_journal_page_first 3103
_journal_page_last 3112
_journal_paper_doi 10.1021/ic052009d
_journal_volume 45
_journal_year 2006
_chemical_formula_sum 'C45 H30 Co N9 S6'
_chemical_formula_weight 948.07
_chemical_name_systematic
; 
 ? 
;
_space_group_IT_number 61
_symmetry_cell_setting orthorhombic
_symmetry_space_group_name_Hall '-P 2ac 2ab'
_symmetry_space_group_name_H-M 'P b c a'
_atom_sites_solution_hydrogens geom
_atom_sites_solution_primary direct
_atom_sites_solution_secondary difmap
_audit_creation_method SHELXL-97
_cell_angle_alpha 90.00
_cell_angle_beta 90.00
_cell_angle_gamma 90.00
_cell_formula_units_Z 8
_cell_length_a 18.4406(3)
_cell_length_b 20.4177(3)
_cell_length_c 23.5628(3)
_cell_measurement_temperature 298(2)
_cell_volume 8871.7(2)
_computing_cell_refinement 'Bruker SMART'
_computing_data_collection 'Bruker SMART'
_computing_data_reduction 'Bruker SAINT'
_computing_molecular_graphics 'Bruker SHELXTL'
_computing_publication_material 'Bruker SHELXTL'
_computing_structure_refinement 'SHELXL-97 (Sheldrick, 1997)'
_computing_structure_solution 'SHELXS-97 (Sheldrick, 1990)'
_diffrn_ambient_temperature 298(2)
_diffrn_measured_fraction_theta_full 0.984
_diffrn_measured_fraction_theta_max 0.984
_diffrn_measurement_device_type 'CCD area detector'
_diffrn_measurement_method 'phi and omega scans'
_diffrn_radiation_monochromator graphite
_diffrn_radiation_source 'fine-focus sealed tube'
_diffrn_radiation_type CuK\a
_diffrn_radiation_wavelength 1.54178
_diffrn_reflns_av_R_equivalents 0.0451
_diffrn_reflns_av_sigmaI/netI 0.0277
_diffrn_reflns_limit_h_max 21
_diffrn_reflns_limit_h_min -21
_diffrn_reflns_limit_k_max 24
_diffrn_reflns_limit_k_min -22
_diffrn_reflns_limit_l_max 27
_diffrn_reflns_limit_l_min -28
_diffrn_reflns_number 54959
_diffrn_reflns_theta_full 70.57
_diffrn_reflns_theta_max 70.57
_diffrn_reflns_theta_min 3.73
_exptl_absorpt_coefficient_mu 6.027
_exptl_absorpt_correction_T_max 0.457
_exptl_absorpt_correction_T_min 0.345
_exptl_absorpt_correction_type multi-scan
_exptl_absorpt_process_details 'SADABS (Sheldrick, 2001)'
_exptl_crystal_colour black
_exptl_crystal_density_diffrn 1.420
_exptl_crystal_density_meas 0
_exptl_crystal_density_method 'not measured'
_exptl_crystal_description prisma
_exptl_crystal_F_000 3888
_exptl_crystal_size_max 0.20
_exptl_crystal_size_mid 0.17
_exptl_crystal_size_min 0.13
_refine_diff_density_max 0.971
_refine_diff_density_min -0.285
_refine_diff_density_rms 0.057
_refine_ls_extinction_method none
_refine_ls_goodness_of_fit_ref 1.028
_refine_ls_hydrogen_treatment constr
_refine_ls_matrix_type full
_refine_ls_number_parameters 550
_refine_ls_number_reflns 8370
_refine_ls_number_restraints 0
_refine_ls_restrained_S_all 1.028
_refine_ls_R_factor_all 0.0584
_refine_ls_R_factor_gt 0.0455
_refine_ls_shift/su_max 0.001
_refine_ls_shift/su_mean 0.000
_refine_ls_structure_factor_coef Fsqd
_refine_ls_weighting_details 'calc w=1/[\s^2^(Fo^2^)+(0.0734P)^2^+3.7657P] where P=(Fo^2^+2Fc^2^)/3'
_refine_ls_weighting_scheme calc
_refine_ls_wR_factor_gt 0.1206
_refine_ls_wR_factor_ref 0.1297
_reflns_number_gt 6707
_reflns_number_total 8370
_reflns_threshold_expression >2sigma(I)
_cod_data_source_file ic052009dsup1.cif
_cod_data_source_block complex3_m
_cod_depositor_comments
;
The following automatic conversions were performed:

'_symmetry_cell_setting' value 'Orthorhombic' changed to
'orthorhombic' according to
/home/saulius/struct/CIF-dictionaries/cif_core.dic dictionary named
'cif_core.dic' version 2.4.2 from 2011-04-26.

Automatic conversion script
Id: cif_fix_values 1891 2012-01-12 08:04:46Z andrius 
;
_cod_original_sg_symbol_H-M Pbca
_cod_database_code 4331989

loop_
_symmetry_equiv_pos_as_xyz
'x, y, z'
'-x+1/2, -y, z+1/2'
'-x, y+1/2, -z+1/2'
'x+1/2, -y+1/2, -z'
'-x, -y, -z'
'x-1/2, y, -z-1/2'
'x, -y-1/2, z-1/2'
'-x-1/2, y-1/2, z'

loop_
_atom_site_label
_atom_site_type_symbol
_atom_site_fract_x
_atom_site_fract_y
_atom_site_fract_z
_atom_site_U_iso_or_equiv
_atom_site_adp_type
_atom_site_occupancy
_atom_site_symmetry_multiplicity
_atom_site_calc_flag
_atom_site_refinement_flags
Co1 Co 0.51406(2) 0.138658(19) 0.428445(19) 0.04199(13) Uani 1 1 d .
S1 S 0.59760(5) 0.05987(4) 0.42703(4) 0.0622(2) Uani 1 1 d .
S2 S 0.68735(4) 0.11259(4) 0.40114(4) 0.0590(2) Uani 1 1 d .
S3 S 0.47246(5) 0.08715(4) 0.35146(4) 0.0600(2) Uani 1 1 d .
S4 S 0.39031(6) 0.14915(5) 0.32733(5) 0.0844(3) Uani 1 1 d .
S5 S 0.44539(5) 0.06780(4) 0.47468(4) 0.0625(2) Uani 1 1 d .
S6 S 0.46449(6) 0.09471(4) 0.55765(4) 0.0712(3) Uani 1 1 d .
C1 C 0.64917(15) 0.18552(13) 0.37836(11) 0.0451(6) Uani 1 1 d .
C2 C 0.67147(15) 0.28657(14) 0.34274(12) 0.0480(6) Uani 1 1 d .
C3 C 0.72663(17) 0.33745(15) 0.33013(13) 0.0563(7) Uani 1 1 d .
C4 C 0.79365(19) 0.31910(19) 0.30946(17) 0.0735(10) Uani 1 1 d .
H4 H 0.8023 0.2756 0.2999 0.088 Uiso 1 1 calc R
C5 C 0.8487(2) 0.3657(2) 0.30281(19) 0.0878(13) Uani 1 1 d .
H5 H 0.8936 0.3534 0.2883 0.105 Uiso 1 1 calc R
C6 C 0.8361(3) 0.4294(2) 0.3178(2) 0.0944(14) Uani 1 1 d .
H6 H 0.8731 0.4602 0.3145 0.113 Uiso 1 1 calc R
C7 C 0.7702(3) 0.4479(2) 0.33723(19) 0.0921(14) Uani 1 1 d .
H7 H 0.7619 0.4916 0.3464 0.111 Uiso 1 1 calc R
C8 C 0.7149(2) 0.40279(17) 0.34368(16) 0.0744(10) Uani 1 1 d .
H8 H 0.6698 0.4162 0.3571 0.089 Uiso 1 1 calc R
C9 C 0.59505(15) 0.29619(13) 0.34061(12) 0.0465(6) Uani 1 1 d .
C10 C 0.55871(17) 0.35513(14) 0.31652(14) 0.0552(7) Uani 1 1 d .
C11 C 0.5731(2) 0.37565(17) 0.26152(15) 0.0682(9) Uani 1 1 d .
H11 H 0.6049 0.3519 0.2388 0.082 Uiso 1 1 calc R
C12 C 0.5401(2) 0.4313(2) 0.2405(2) 0.0851(12) Uani 1 1 d .
H12 H 0.5499 0.4450 0.2036 0.102 Uiso 1 1 calc R
C13 C 0.4936(2) 0.4660(2) 0.2734(2) 0.0890(13) Uani 1 1 d .
H13 H 0.4721 0.5037 0.2590 0.107 Uiso 1 1 calc R
C14 C 0.4778(2) 0.4461(2) 0.3274(2) 0.0900(13) Uani 1 1 d .
H14 H 0.4456 0.4702 0.3495 0.108 Uiso 1 1 calc R
C15 C 0.5100(2) 0.38969(18) 0.34924(18) 0.0746(10) Uani 1 1 d .
H15 H 0.4987 0.3755 0.3857 0.089 Uiso 1 1 calc R
C16 C 0.39042(16) 0.20727(15) 0.38082(14) 0.0554(7) Uani 1 1 d .
C17 C 0.33808(15) 0.30158(14) 0.41371(13) 0.0494(6) Uani 1 1 d .
C18 C 0.28575(16) 0.35495(14) 0.40252(13) 0.0533(7) Uani 1 1 d .
C19 C 0.2820(2) 0.3808(2) 0.34815(16) 0.0778(10) Uani 1 1 d .
H19 H 0.3129 0.3653 0.3200 0.093 Uiso 1 1 calc R
C20 C 0.2327(3) 0.4295(2) 0.33562(19) 0.0962(14) Uani 1 1 d .
H20 H 0.2310 0.4473 0.2993 0.115 Uiso 1 1 calc R
C21 C 0.1859(2) 0.4515(2) 0.3772(2) 0.0839(12) Uani 1 1 d .
H21 H 0.1527 0.4844 0.3688 0.101 Uiso 1 1 calc R
C22 C 0.18793(18) 0.42563(16) 0.42991(16) 0.0649(9) Uani 1 1 d .
H22 H 0.1551 0.4401 0.4572 0.078 Uiso 1 1 calc R
C23 C 0.23827(16) 0.37783(15) 0.44396(14) 0.0555(7) Uani 1 1 d .
H23 H 0.2403 0.3612 0.4807 0.067 Uiso 1 1 calc R
C24 C 0.38280(15) 0.29563(13) 0.46284(12) 0.0475(6) Uani 1 1 d .
C25 C 0.38396(16) 0.34120(15) 0.51191(14) 0.0553(7) Uani 1 1 d .
C26 C 0.3960(2) 0.40745(18) 0.50410(19) 0.0819(11) Uani 1 1 d .
H26 H 0.4006 0.4248 0.4678 0.098 Uiso 1 1 calc R
C27 C 0.4011(3) 0.4479(2) 0.5521(3) 0.1058(16) Uani 1 1 d .
H27 H 0.4098 0.4924 0.5474 0.127 Uiso 1 1 calc R
C28 C 0.3935(3) 0.4231(3) 0.6056(2) 0.0994(15) Uani 1 1 d .
H28 H 0.3967 0.4507 0.6369 0.119 Uiso 1 1 calc R
C29 C 0.3813(2) 0.3577(2) 0.61308(19) 0.0914(13) Uani 1 1 d .
H29 H 0.3758 0.3407 0.6495 0.110 Uiso 1 1 calc R
C30 C 0.3770(2) 0.31659(19) 0.56631(15) 0.0712(10) Uani 1 1 d .
H30 H 0.3694 0.2720 0.5716 0.085 Uiso 1 1 calc R
C31 C 0.52391(16) 0.15911(14) 0.55026(13) 0.0513(7) Uani 1 1 d .
C32 C 0.61387(15) 0.25930(14) 0.54151(12) 0.0481(6) Uani 1 1 d .
C33 C 0.66187(18) 0.31614(15) 0.53077(13) 0.0552(7) Uani 1 1 d .
C34 C 0.72229(18) 0.30839(16) 0.49609(15) 0.0623(8) Uani 1 1 d .
H34 H 0.7327 0.2673 0.4811 0.075 Uiso 1 1 calc R
C35 C 0.7665(2) 0.3600(2) 0.48359(19) 0.0809(11) Uani 1 1 d .
H35 H 0.8069 0.3540 0.4605 0.097 Uiso 1 1 calc R
C36 C 0.7511(3) 0.4211(2) 0.5053(2) 0.0983(14) Uani 1 1 d .
H36 H 0.7809 0.4564 0.4966 0.118 Uiso 1 1 calc R
C37 C 0.6922(3) 0.43017(19) 0.5396(2) 0.0964(14) Uani 1 1 d .
H37 H 0.6826 0.4714 0.5545 0.116 Uiso 1 1 calc R
C38 C 0.6463(2) 0.37783(18) 0.55236(18) 0.0778(10) Uani 1 1 d .
H38 H 0.6057 0.3842 0.5751 0.093 Uiso 1 1 calc R
C39 C 0.58559(16) 0.23995(15) 0.59544(12) 0.0518(7) Uani 1 1 d .
C40 C 0.60243(18) 0.27539(16) 0.64853(13) 0.0581(8) Uani 1 1 d .
C41 C 0.6715(2) 0.2941(2) 0.66290(17) 0.0850(12) Uani 1 1 d .
H41 H 0.7104 0.2809 0.6406 0.102 Uiso 1 1 calc R
C42 C 0.6835(3) 0.3327(3) 0.71063(19) 0.1011(14) Uani 1 1 d .
H42 H 0.7303 0.3452 0.7203 0.121 Uiso 1 1 calc R
C43 C 0.6260(3) 0.3520(2) 0.74323(17) 0.0945(14) Uani 1 1 d .
H43 H 0.6332 0.3799 0.7739 0.113 Uiso 1 1 calc R
C44 C 0.5584(3) 0.3302(2) 0.73054(17) 0.0946(14) Uani 1 1 d .
H44 H 0.5197 0.3415 0.7539 0.114 Uiso 1 1 calc R
C45 C 0.5466(2) 0.2921(2) 0.68429(15) 0.0744(10) Uani 1 1 d .
H45 H 0.5000 0.2770 0.6767 0.089 Uiso 1 1 calc R
N1 N 0.57795(12) 0.19673(10) 0.38395(9) 0.0433(5) Uani 1 1 d .
N2 N 0.55093(12) 0.25220(11) 0.36250(10) 0.0468(5) Uani 1 1 d .
N3 N 0.69683(13) 0.22922(11) 0.35927(10) 0.0494(5) Uani 1 1 d .
N4 N 0.43525(13) 0.20268(11) 0.42487(10) 0.0467(5) Uani 1 1 d .
N5 N 0.42982(12) 0.24681(11) 0.46661(10) 0.0480(5) Uani 1 1 d .
N6 N 0.34280(13) 0.25629(13) 0.37337(11) 0.0572(6) Uani 1 1 d .
N7 N 0.54968(12) 0.17616(10) 0.49908(10) 0.0456(5) Uani 1 1 d .
N8 N 0.59532(13) 0.22695(11) 0.49546(10) 0.0482(5) Uani 1 1 d .
N9 N 0.54114(14) 0.18993(13) 0.59858(11) 0.0562(6) Uani 1 1 d .

loop_
_atom_site_aniso_label
_atom_site_aniso_U_11
_atom_site_aniso_U_22
_atom_site_aniso_U_33
_atom_site_aniso_U_23
_atom_site_aniso_U_13
_atom_site_aniso_U_12
Co1 0.0447(2) 0.0292(2) 0.0520(3) 0.00024(17) 0.01056(19) -0.00320(16)
S1 0.0643(5) 0.0353(3) 0.0872(6) 0.0064(3) 0.0192(4) 0.0034(3)
S2 0.0541(4) 0.0470(4) 0.0758(5) 0.0085(4) 0.0113(4) 0.0065(3)
S3 0.0705(5) 0.0429(4) 0.0666(5) -0.0142(3) 0.0101(4) -0.0065(3)
S4 0.0754(6) 0.0894(7) 0.0883(7) -0.0437(5) -0.0184(5) 0.0170(5)
S5 0.0702(5) 0.0432(4) 0.0741(5) 0.0021(3) 0.0203(4) -0.0145(3)
S6 0.0870(6) 0.0586(5) 0.0679(5) 0.0068(4) 0.0224(4) -0.0185(4)
C1 0.0513(15) 0.0398(14) 0.0441(14) -0.0024(11) 0.0037(12) -0.0020(11)
C2 0.0531(16) 0.0446(15) 0.0463(14) 0.0013(12) 0.0032(12) -0.0071(12)
C3 0.0572(18) 0.0570(18) 0.0545(17) 0.0088(14) -0.0029(14) -0.0164(14)
C4 0.061(2) 0.077(2) 0.083(2) 0.0144(19) 0.0048(18) -0.0177(17)
C5 0.061(2) 0.108(3) 0.094(3) 0.021(2) 0.002(2) -0.029(2)
C6 0.093(3) 0.094(3) 0.095(3) 0.017(2) -0.013(3) -0.055(3)
C7 0.110(4) 0.069(2) 0.098(3) -0.002(2) -0.008(3) -0.046(2)
C8 0.081(2) 0.059(2) 0.083(2) 0.0006(18) -0.0038(19) -0.0247(18)
C9 0.0509(16) 0.0387(14) 0.0499(15) 0.0039(11) 0.0017(12) -0.0052(11)
C10 0.0548(17) 0.0413(15) 0.0697(19) 0.0137(13) -0.0033(15) -0.0073(12)
C11 0.075(2) 0.061(2) 0.069(2) 0.0193(17) -0.0021(17) -0.0079(16)
C12 0.092(3) 0.074(3) 0.090(3) 0.038(2) -0.014(2) -0.010(2)
C13 0.083(3) 0.058(2) 0.125(4) 0.034(2) -0.023(3) -0.004(2)
C14 0.078(3) 0.062(2) 0.130(4) 0.013(2) 0.004(2) 0.0152(19)
C15 0.076(2) 0.057(2) 0.090(3) 0.0185(19) 0.012(2) 0.0092(17)
C16 0.0484(16) 0.0531(17) 0.0646(19) -0.0119(14) 0.0063(14) -0.0035(13)
C17 0.0423(15) 0.0497(16) 0.0562(16) -0.0033(13) 0.0022(12) -0.0003(12)
C18 0.0504(17) 0.0519(16) 0.0577(17) -0.0026(13) -0.0029(13) 0.0050(13)
C19 0.083(3) 0.087(3) 0.063(2) 0.0041(19) -0.0017(18) 0.021(2)
C20 0.109(3) 0.103(3) 0.076(3) 0.017(2) -0.018(2) 0.029(3)
C21 0.077(3) 0.072(2) 0.103(3) -0.003(2) -0.025(2) 0.026(2)
C22 0.0535(18) 0.0549(19) 0.086(2) -0.0108(17) -0.0020(17) 0.0082(14)
C23 0.0515(17) 0.0508(16) 0.0642(18) -0.0023(14) 0.0010(14) 0.0023(13)
C24 0.0461(15) 0.0388(14) 0.0576(16) -0.0026(12) 0.0040(12) 0.0024(11)
C25 0.0501(16) 0.0494(16) 0.066(2) -0.0122(14) -0.0092(14) 0.0097(13)
C26 0.100(3) 0.053(2) 0.092(3) -0.0150(19) -0.009(2) 0.0020(19)
C27 0.123(4) 0.059(2) 0.135(4) -0.038(3) -0.025(3) 0.007(2)
C28 0.102(3) 0.099(4) 0.097(3) -0.048(3) -0.029(3) 0.022(3)
C29 0.096(3) 0.111(4) 0.068(2) -0.020(2) -0.016(2) 0.027(3)
C30 0.081(2) 0.069(2) 0.064(2) -0.0137(17) -0.0107(18) 0.0145(18)
C31 0.0532(17) 0.0425(15) 0.0582(17) 0.0077(13) 0.0115(13) 0.0046(12)
C32 0.0497(15) 0.0442(15) 0.0505(15) -0.0027(12) 0.0018(12) 0.0030(12)
C33 0.0609(18) 0.0482(16) 0.0564(17) -0.0035(13) -0.0049(14) -0.0080(13)
C34 0.0618(19) 0.0585(18) 0.0667(19) -0.0045(15) 0.0000(16) -0.0109(15)
C35 0.069(2) 0.083(3) 0.091(3) 0.001(2) 0.002(2) -0.0274(19)
C36 0.089(3) 0.070(3) 0.136(4) 0.008(3) -0.016(3) -0.033(2)
C37 0.108(4) 0.050(2) 0.131(4) -0.014(2) -0.009(3) -0.015(2)
C38 0.084(3) 0.057(2) 0.092(3) -0.0144(19) 0.002(2) -0.0041(18)
C39 0.0532(16) 0.0527(17) 0.0496(15) -0.0001(13) 0.0035(13) 0.0126(13)
C40 0.068(2) 0.0588(18) 0.0475(16) -0.0013(14) -0.0006(14) 0.0134(15)
C41 0.067(2) 0.118(3) 0.070(2) -0.017(2) -0.0043(19) 0.012(2)
C42 0.100(3) 0.134(4) 0.070(3) -0.013(3) -0.024(2) -0.006(3)
C43 0.139(4) 0.095(3) 0.049(2) -0.0112(19) -0.009(2) 0.012(3)
C44 0.116(4) 0.107(3) 0.061(2) -0.021(2) 0.015(2) 0.021(3)
C45 0.076(2) 0.092(3) 0.0546(19) -0.0063(18) 0.0078(17) 0.016(2)
N1 0.0498(13) 0.0338(11) 0.0462(12) 0.0017(9) 0.0053(10) -0.0047(9)
N2 0.0501(13) 0.0382(12) 0.0521(12) 0.0047(10) 0.0039(10) -0.0036(10)
N3 0.0472(13) 0.0477(13) 0.0533(13) 0.0030(10) 0.0059(11) -0.0054(10)
N4 0.0468(13) 0.0369(11) 0.0565(14) -0.0045(10) 0.0080(11) -0.0036(9)
N5 0.0491(13) 0.0393(12) 0.0556(13) -0.0009(10) 0.0029(10) -0.0004(10)
N6 0.0487(13) 0.0597(15) 0.0631(15) -0.0115(12) -0.0007(12) 0.0043(11)
N7 0.0498(13) 0.0343(11) 0.0525(13) 0.0015(9) 0.0075(10) 0.0007(9)
N8 0.0507(13) 0.0420(12) 0.0518(13) -0.0011(10) 0.0063(10) -0.0041(10)
N9 0.0647(16) 0.0528(15) 0.0509(14) 0.0031(11) 0.0100(12) 0.0055(12)

loop_
_atom_type_symbol
_atom_type_description
_atom_type_scat_dispersion_real
_atom_type_scat_dispersion_imag
_atom_type_scat_source
C C 0.0181 0.0091 'International Tables Vol C Tables 4.2.6.8 and 6.1.1.4'
H H 0.0000 0.0000 'International Tables Vol C Tables 4.2.6.8 and 6.1.1.4'
N N 0.0311 0.0180 'International Tables Vol C Tables 4.2.6.8 and 6.1.1.4'
S S 0.3331 0.5567 'International Tables Vol C Tables 4.2.6.8 and 6.1.1.4'
Co Co -2.3653 3.6143 'International Tables Vol C Tables 4.2.6.8 and 6.1.1.4'

loop_
_geom_angle_atom_site_label_1
_geom_angle_atom_site_label_2
_geom_angle_atom_site_label_3
_geom_angle
N7 Co1 N4 91.41(10)
N7 Co1 N1 90.95(9)
N4 Co1 N1 91.10(9)
N7 Co1 S5 91.68(7)
N4 Co1 S5 91.89(7)
N1 Co1 S5 175.97(7)
N7 Co1 S1 93.64(7)
N4 Co1 S1 174.59(7)
N1 Co1 S1 90.75(7)
S5 Co1 S1 86.04(3)
N7 Co1 S3 174.91(7)
N4 Co1 S3 91.40(7)
N1 Co1 S3 93.24(7)
S5 Co1 S3 83.99(3)
S1 Co1 S3 83.42(4)
S2 S1 Co1 100.49(4)
C1 S2 S1 102.34(10)
S4 S3 Co1 100.84(4)
C16 S4 S3 102.71(12)
S6 S5 Co1 101.26(4)
C31 S6 S5 102.50(11)
N3 C1 N1 124.5(2)
N3 C1 S2 114.4(2)
N1 C1 S2 121.0(2)
N3 C2 C9 118.9(2)
N3 C2 C3 115.9(3)
C9 C2 C3 125.1(3)
C4 C3 C8 118.8(3)
C4 C3 C2 119.6(3)
C8 C3 C2 121.3(3)
C3 C4 C5 120.3(4)
C3 C4 H4 119.9
C5 C4 H4 119.9
C6 C5 C4 119.7(4)
C6 C5 H5 120.2
C4 C5 H5 120.2
C7 C6 C5 120.3(4)
C7 C6 H6 119.8
C5 C6 H6 119.8
C6 C7 C8 120.9(4)
C6 C7 H7 119.5
C8 C7 H7 119.5
C7 C8 C3 120.0(4)
C7 C8 H8 120.0
C3 C8 H8 120.0
N2 C9 C2 120.2(2)
N2 C9 C10 115.0(2)
C2 C9 C10 124.8(2)
C15 C10 C11 119.5(3)
C15 C10 C9 119.6(3)
C11 C10 C9 120.9(3)
C12 C11 C10 120.0(4)
C12 C11 H11 120.0
C10 C11 H11 120.0
C13 C12 C11 120.2(4)
C13 C12 H12 119.9
C11 C12 H12 119.9
C12 C13 C14 120.8(4)
C12 C13 H13 119.6
C14 C13 H13 119.6
C13 C14 C15 119.9(4)
C13 C14 H14 120.1
C15 C14 H14 120.1
C10 C15 C14 119.6(4)
C10 C15 H15 120.2
C14 C15 H15 120.2
N4 C16 N6 124.1(3)
N4 C16 S4 121.4(2)
N6 C16 S4 114.5(2)
N6 C17 C24 118.9(3)
N6 C17 C18 115.3(3)
C24 C17 C18 125.8(3)
C19 C18 C23 119.3(3)
C19 C18 C17 118.5(3)
C23 C18 C17 122.2(3)
C20 C19 C18 120.3(4)
C20 C19 H19 119.8
C18 C19 H19 119.8
C19 C20 C21 119.7(4)
C19 C20 H20 120.2
C21 C20 H20 120.2
C22 C21 C20 120.5(3)
C22 C21 H21 119.7
C20 C21 H21 119.7
C21 C22 C23 120.9(3)
C21 C22 H22 119.6
C23 C22 H22 119.6
C22 C23 C18 119.3(3)
C22 C23 H23 120.3
C18 C23 H23 120.3
N5 C24 C17 119.8(3)
N5 C24 C25 114.2(3)
C17 C24 C25 125.9(3)
C26 C25 C30 119.6(3)
C26 C25 C24 120.8(3)
C30 C25 C24 119.5(3)
C25 C26 C27 118.6(4)
C25 C26 H26 120.7
C27 C26 H26 120.7
C28 C27 C26 121.3(4)
C28 C27 H27 119.3
C26 C27 H27 119.3
C27 C28 C29 119.8(4)
C27 C28 H28 120.1
C29 C28 H28 120.1
C28 C29 C30 119.9(4)
C28 C29 H29 120.1
C30 C29 H29 120.1
C25 C30 C29 120.8(4)
C25 C30 H30 119.6
C29 C30 H30 119.6
N9 C31 N7 123.9(3)
N9 C31 S6 115.1(2)
N7 C31 S6 121.0(2)
N8 C32 C39 120.0(3)
N8 C32 C33 114.1(3)
C39 C32 C33 125.9(3)
C38 C33 C34 118.9(3)
C38 C33 C32 121.7(3)
C34 C33 C32 119.3(3)
C35 C34 C33 121.2(3)
C35 C34 H34 119.4
C33 C34 H34 119.4
C34 C35 C36 119.7(4)
C34 C35 H35 120.1
C36 C35 H35 120.1
C37 C36 C35 120.4(4)
C37 C36 H36 119.8
C35 C36 H36 119.8
C36 C37 C38 120.4(4)
C36 C37 H37 119.8
C38 C37 H37 119.8
C33 C38 C37 119.4(4)
C33 C38 H38 120.3
C37 C38 H38 120.3
N9 C39 C32 119.6(3)
N9 C39 C40 117.7(3)
C32 C39 C40 122.7(3)
C41 C40 C45 118.4(3)
C41 C40 C39 122.7(3)
C45 C40 C39 118.9(3)
C40 C41 C42 120.3(4)
C40 C41 H41 119.8
C42 C41 H41 119.8
C43 C42 C41 119.7(4)
C43 C42 H42 120.2
C41 C42 H42 120.2
C44 C43 C42 119.6(4)
C44 C43 H43 120.2
C42 C43 H43 120.2
C43 C44 C45 120.8(4)
C43 C44 H44 119.6
C45 C44 H44 119.6
C44 C45 C40 121.0(4)
C44 C45 H45 119.5
C40 C45 H45 119.5
N2 N1 C1 118.2(2)
N2 N1 Co1 119.18(17)
C1 N1 Co1 122.34(18)
C9 N2 N1 119.7(2)
C2 N3 C1 117.4(2)
C16 N4 N5 118.7(2)
C16 N4 Co1 122.85(19)
N5 N4 Co1 118.29(18)
C24 N5 N4 120.4(2)
C17 N6 C16 117.9(3)
N8 N7 C31 118.8(2)
N8 N7 Co1 117.55(17)
C31 N7 Co1 123.1(2)
C32 N8 N7 120.0(2)
C39 N9 C31 117.8(3)

loop_
_geom_bond_atom_site_label_1
_geom_bond_atom_site_label_2
_geom_bond_distance
Co1 N7 1.946(2)
Co1 N4 1.956(2)
Co1 N1 1.973(2)
Co1 S5 2.2098(8)
Co1 S1 2.2277(9)
Co1 S3 2.2327(9)
S1 S2 2.0665(11)
S2 C1 1.732(3)
S3 S4 2.0544(13)
S4 C16 1.731(3)
S5 S6 2.0611(13)
S6 C31 1.721(3)
C1 N3 1.331(3)
C1 N1 1.340(4)
C2 N3 1.320(4)
C2 C9 1.424(4)
C2 C3 1.484(4)
C3 C4 1.380(5)
C3 C8 1.389(5)
C4 C5 1.400(5)
C4 H4 0.9300
C5 C6 1.367(6)
C5 H5 0.9300
C6 C7 1.354(7)
C6 H6 0.9300
C7 C8 1.383(5)
C7 H7 0.9300
C8 H8 0.9300
C9 N2 1.317(3)
C9 C10 1.490(4)
C10 C15 1.378(5)
C10 C11 1.388(5)
C11 C12 1.380(5)
C11 H11 0.9300
C12 C13 1.357(6)
C12 H12 0.9300
C13 C14 1.367(7)
C13 H13 0.9300
C14 C15 1.394(5)
C14 H14 0.9300
C15 H15 0.9300
C16 N4 1.330(4)
C16 N6 1.343(4)
C17 N6 1.329(4)
C17 C24 1.426(4)
C17 C18 1.479(4)
C18 C19 1.388(5)
C18 C23 1.392(4)
C19 C20 1.378(5)
C19 H19 0.9300
C20 C21 1.381(6)
C20 H20 0.9300
C21 C22 1.351(6)
C21 H21 0.9300
C22 C23 1.387(4)
C22 H22 0.9300
C23 H23 0.9300
C24 N5 1.324(3)
C24 C25 1.484(4)
C25 C26 1.383(5)
C25 C30 1.383(5)
C26 C27 1.403(6)
C26 H26 0.9300
C27 C28 1.366(7)
C27 H27 0.9300
C28 C29 1.366(7)
C28 H28 0.9300
C29 C30 1.387(5)
C29 H29 0.9300
C30 H30 0.9300
C31 N9 1.339(4)
C31 N7 1.342(4)
C32 N8 1.315(4)
C32 C39 1.429(4)
C32 C33 1.481(4)
C33 C38 1.388(5)
C33 C34 1.391(5)
C34 C35 1.365(5)
C34 H34 0.9300
C35 C36 1.379(6)
C35 H35 0.9300
C36 C37 1.365(7)
C36 H36 0.9300
C37 C38 1.396(6)
C37 H37 0.9300
C38 H38 0.9300
C39 N9 1.312(4)
C39 C40 1.478(4)
C40 C41 1.371(5)
C40 C45 1.373(5)
C41 C42 1.391(6)
C41 H41 0.9300
C42 C43 1.367(7)
C42 H42 0.9300
C43 C44 1.357(7)
C43 H43 0.9300
C44 C45 1.356(6)
C44 H44 0.9300
C45 H45 0.9300
N1 N2 1.336(3)
N4 N5 1.338(3)
N7 N8 1.338(3)

loop_
_geom_torsion_atom_site_label_1
_geom_torsion_atom_site_label_2
_geom_torsion_atom_site_label_3
_geom_torsion_atom_site_label_4
_geom_torsion
N7 Co1 S1 S2 -76.19(8)
N1 Co1 S1 S2 14.81(8)
S5 Co1 S1 S2 -167.62(5)
S3 Co1 S1 S2 107.98(5)
Co1 S1 S2 C1 -12.96(10)
N4 Co1 S3 S4 6.31(8)
N1 Co1 S3 S4 -84.87(8)
S5 Co1 S3 S4 98.06(5)
S1 Co1 S3 S4 -175.25(5)
Co1 S3 S4 C16 -3.64(12)
N7 Co1 S5 S6 2.45(8)
N4 Co1 S5 S6 -89.02(8)
S1 Co1 S5 S6 95.98(5)
S3 Co1 S5 S6 179.76(5)
Co1 S5 S6 C31 0.28(12)
S1 S2 C1 N3 179.77(19)
S1 S2 C1 N1 4.2(2)
N3 C2 C3 C4 31.0(4)
C9 C2 C3 C4 -151.9(3)
N3 C2 C3 C8 -142.9(3)
C9 C2 C3 C8 34.3(5)
C8 C3 C4 C5 0.5(5)
C2 C3 C4 C5 -173.5(3)
C3 C4 C5 C6 1.0(6)
C4 C5 C6 C7 -2.1(7)
C5 C6 C7 C8 1.5(7)
C6 C7 C8 C3 0.0(7)
C4 C3 C8 C7 -1.0(5)
C2 C3 C8 C7 172.9(3)
N3 C2 C9 N2 9.8(4)
C3 C2 C9 N2 -167.3(3)
N3 C2 C9 C10 -172.5(3)
C3 C2 C9 C10 10.5(5)
N2 C9 C10 C15 52.4(4)
C2 C9 C10 C15 -125.5(4)
N2 C9 C10 C11 -127.4(3)
C2 C9 C10 C11 54.7(4)
C15 C10 C11 C12 1.7(5)
C9 C10 C11 C12 -178.5(3)
C10 C11 C12 C13 -0.1(6)
C11 C12 C13 C14 -0.9(7)
C12 C13 C14 C15 0.3(7)
C11 C10 C15 C14 -2.3(6)
C9 C10 C15 C14 177.9(3)
C13 C14 C15 C10 1.3(7)
S3 S4 C16 N4 -2.5(3)
S3 S4 C16 N6 176.9(2)
N6 C17 C18 C19 -41.3(4)
C24 C17 C18 C19 138.2(4)
N6 C17 C18 C23 135.8(3)
C24 C17 C18 C23 -44.7(5)
C23 C18 C19 C20 1.2(6)
C17 C18 C19 C20 178.4(4)
C18 C19 C20 C21 -1.3(7)
C19 C20 C21 C22 -0.2(7)
C20 C21 C22 C23 1.9(6)
C21 C22 C23 C18 -2.0(5)
C19 C18 C23 C22 0.5(5)
C17 C18 C23 C22 -176.6(3)
N6 C17 C24 N5 2.4(4)
C18 C17 C24 N5 -177.1(3)
N6 C17 C24 C25 -179.4(3)
C18 C17 C24 C25 1.1(5)
N5 C24 C25 C26 123.3(3)
C17 C24 C25 C26 -55.0(5)
N5 C24 C25 C30 -53.0(4)
C17 C24 C25 C30 128.7(3)
C30 C25 C26 C27 0.3(6)
C24 C25 C26 C27 -176.0(4)
C25 C26 C27 C28 -0.9(7)
C26 C27 C28 C29 0.6(8)
C27 C28 C29 C30 0.4(7)
C26 C25 C30 C29 0.6(6)
C24 C25 C30 C29 177.0(3)
C28 C29 C30 C25 -1.0(7)
S5 S6 C31 N9 174.8(2)
S5 S6 C31 N7 -4.8(3)
N8 C32 C33 C38 129.1(3)
C39 C32 C33 C38 -48.4(5)
N8 C32 C33 C34 -47.9(4)
C39 C32 C33 C34 134.6(3)
C38 C33 C34 C35 0.7(5)
C32 C33 C34 C35 177.8(3)
C33 C34 C35 C36 -0.4(6)
C34 C35 C36 C37 0.5(7)
C35 C36 C37 C38 -1.0(8)
C34 C33 C38 C37 -1.1(6)
C32 C33 C38 C37 -178.1(4)
C36 C37 C38 C33 1.2(7)
N8 C32 C39 N9 -0.1(4)
C33 C32 C39 N9 177.3(3)
N8 C32 C39 C40 -178.1(3)
C33 C32 C39 C40 -0.8(5)
N9 C39 C40 C41 135.5(4)
C32 C39 C40 C41 -46.4(5)
N9 C39 C40 C45 -46.4(4)
C32 C39 C40 C45 131.6(3)
C45 C40 C41 C42 -4.1(6)
C39 C40 C41 C42 173.9(4)
C40 C41 C42 C43 -0.1(7)
C41 C42 C43 C44 3.8(8)
C42 C43 C44 C45 -3.3(8)
C43 C44 C45 C40 -1.1(7)
C41 C40 C45 C44 4.7(6)
C39 C40 C45 C44 -173.4(4)
N3 C1 N1 N2 8.8(4)
S2 C1 N1 N2 -176.03(19)
N3 C1 N1 Co1 -165.4(2)
S2 C1 N1 Co1 9.7(3)
N7 Co1 N1 N2 -97.09(19)
N4 Co1 N1 N2 -5.7(2)
S1 Co1 N1 N2 169.26(18)
S3 Co1 N1 N2 85.81(19)
N7 Co1 N1 C1 77.1(2)
N4 Co1 N1 C1 168.6(2)
S1 Co1 N1 C1 -16.5(2)
S3 Co1 N1 C1 -100.0(2)
C2 C9 N2 N1 -3.7(4)
C10 C9 N2 N1 178.3(2)
C1 N1 N2 C9 -5.2(4)
Co1 N1 N2 C9 169.3(2)
C9 C2 N3 C1 -6.4(4)
C3 C2 N3 C1 171.0(2)
N1 C1 N3 C2 -2.7(4)
S2 C1 N3 C2 -178.1(2)
N6 C16 N4 N5 4.8(4)
S4 C16 N4 N5 -175.9(2)
N6 C16 N4 Co1 -170.0(2)
S4 C16 N4 Co1 9.3(4)
N7 Co1 N4 C16 174.4(2)
N1 Co1 N4 C16 83.4(2)
S5 Co1 N4 C16 -93.9(2)
S3 Co1 N4 C16 -9.8(2)
N7 Co1 N4 N5 -0.43(19)
N1 Co1 N4 N5 -91.40(19)
S5 Co1 N4 N5 91.30(18)
S3 Co1 N4 N5 175.33(18)
C17 C24 N5 N4 -0.6(4)
C25 C24 N5 N4 -179.0(2)
C16 N4 N5 C24 -2.8(4)
Co1 N4 N5 C24 172.19(19)
C24 C17 N6 C16 -0.7(4)
C18 C17 N6 C16 178.8(3)
N4 C16 N6 C17 -2.9(5)
S4 C16 N6 C17 177.8(2)
N9 C31 N7 N8 -0.1(4)
S6 C31 N7 N8 179.5(2)
N9 C31 N7 Co1 -171.4(2)
S6 C31 N7 Co1 8.2(3)
N4 Co1 N7 N8 -85.82(19)
N1 Co1 N7 N8 5.30(19)
S5 Co1 N7 N8 -177.75(18)
S1 Co1 N7 N8 96.11(18)
N4 Co1 N7 C31 85.6(2)
N1 Co1 N7 C31 176.7(2)
S5 Co1 N7 C31 -6.3(2)
S1 Co1 N7 C31 -92.5(2)
C39 C32 N8 N7 0.4(4)
C33 C32 N8 N7 -177.3(2)
C31 N7 N8 C32 -0.3(4)
Co1 N7 N8 C32 171.5(2)
C32 C39 N9 C31 -0.3(4)
C40 C39 N9 C31 177.8(3)
N7 C31 N9 C39 0.4(4)
S6 C31 N9 C39 -179.2(2)
